data_2239748
loop_
_publ_author_name
'Cati, Dilovan S.'
'Stoeckli-Evans, Helen'

_publ_section_title
;
 Crystal structures of <i>N</i>-(pyridin-2-ylmethyl)pyrazine-2-carboxamide
 (monoclinic polymorph) and
 <i>N</i>-(pyridin-4-ylmethyl)pyrazine-2-carboxamide
;
_journal_coeditor_code HB0007
_journal_issue 7
_journal_name_full 'Acta Crystallographica Section E'
_journal_page_first 18
_journal_page_last 22
_journal_paper_doi 10.1107/S1600536814009519
_journal_volume 70
_journal_year 2014
_chemical_formula_iupac 'C11 H10 N4 O'
_chemical_formula_moiety 'C11 H10 N4 O'
_chemical_formula_sum 'C11 H10 N4 O'
_chemical_formula_weight 214.23
_chemical_name_systematic
;
<i>N</i>-(Pyridin-4-ylmethyl)pyrazine-2-carboxamide
;
_space_group_crystal_system monoclinic
_space_group_IT_number 14
_space_group_name_Hall '-P 2ybc'
_space_group_name_H-M_alt 'P 1 21/c 1'
_symmetry_space_group_name_Hall '-P 2ybc'
_symmetry_space_group_name_H-M 'P 1 21/c 1'
_atom_sites_solution_hydrogens mixed
_audit_creation_method SHELXL-2013
_cell_angle_alpha 90
_cell_angle_beta 104.356(14)
_cell_angle_gamma 90
_cell_formula_units_Z 4
_cell_length_a 13.8564(14)
_cell_length_b 11.1841(11)
_cell_length_c 6.9122(10)
_cell_measurement_reflns_used 20
_cell_measurement_temperature 293(2)
_cell_measurement_theta_max 17.60
_cell_measurement_theta_min 10.35
_cell_volume 1037.7(2)
_computing_cell_refinement 'STADI4 (Stoe & Cie, 1997)'
_computing_data_collection 'STADI4 (Stoe & Cie, 1997)'
_computing_data_reduction 'X-RED (Stoe & Cie, 1997)'
_computing_molecular_graphics 'Mercury (Macrae <i>et al.</i>, 2008)'
_computing_publication_material
;
SHELXL2013 (Sheldrick, 2008), PLATON (Spek, 2009) and
publCIF (Westrip, 2010)
;
_computing_structure_refinement 'SHELXL2013 (Sheldrick, 2008)'
_computing_structure_solution 'SHELXS97 (Sheldrick, 2008)'
_diffrn_ambient_temperature 293(2)
_diffrn_measured_fraction_theta_full 0.999
_diffrn_measured_fraction_theta_max 1.000
_diffrn_measurement_device_type 'Stoe AED2 four-circle'
_diffrn_measurement_method 2\q/\w
_diffrn_radiation_monochromator 'plane graphite'
_diffrn_radiation_source 'fine-focus sealed tube'
_diffrn_radiation_type MoK\a
_diffrn_radiation_wavelength 0.71073
_diffrn_reflns_av_R_equivalents 0.0317
_diffrn_reflns_limit_h_max 16
_diffrn_reflns_limit_h_min -16
_diffrn_reflns_limit_k_max 0
_diffrn_reflns_limit_k_min -13
_diffrn_reflns_limit_l_max 8
_diffrn_reflns_limit_l_min -8
_diffrn_reflns_number 4132
_diffrn_reflns_theta_full 25.242
_diffrn_reflns_theta_max 25.486
_diffrn_reflns_theta_min 2.370
_diffrn_standards_decay_% 2
_diffrn_standards_interval_time 60
_diffrn_standards_number 2
_exptl_absorpt_coefficient_mu 0.094
_exptl_absorpt_correction_type none
_exptl_crystal_colour colourless
_exptl_crystal_density_diffrn 1.371
_exptl_crystal_description block
_exptl_crystal_F_000 448
_exptl_crystal_size_max 0.38
_exptl_crystal_size_mid 0.30
_exptl_crystal_size_min 0.19
_refine_diff_density_max 0.169
_refine_diff_density_min -0.161
_refine_ls_extinction_coef 0.014(2)
_refine_ls_extinction_expression Fc^*^=kFc[1+0.001xFc^2^\l^3^/sin(2\q)]^-1/4^
_refine_ls_extinction_method 'SHELXL2013 (Sheldrick, 2008)'
_refine_ls_goodness_of_fit_ref 1.099
_refine_ls_hydrogen_treatment mixed
_refine_ls_matrix_type full
_refine_ls_number_parameters 150
_refine_ls_number_reflns 1937
_refine_ls_number_restraints 0
_refine_ls_restrained_S_all 1.099
_refine_ls_R_factor_all 0.1025
_refine_ls_R_factor_gt 0.0542
_refine_ls_shift/su_max 0.000
_refine_ls_shift/su_mean 0.000
_refine_ls_structure_factor_coef Fsqd
_refine_ls_weighting_details 'w=1/[\s^2^(Fo^2^)+(0.0426P)^2^+0.1904P] where P=(Fo^2^+2Fc^2^)/3'
_refine_ls_weighting_scheme calc
_refine_ls_wR_factor_gt 0.1080
_refine_ls_wR_factor_ref 0.1272
_reflns_number_gt 1198
_reflns_number_total 1937
_reflns_threshold_expression I>2\s(I)
_cod_data_source_file hb0007sup1.cif
_cod_data_source_block HL2
_cod_database_code 2239748
_cod_database_fobs_code 2239748
_shelx_space_group_comment
;
The symmetry employed for this shelxl refinement is uniquely defined
by the following loop, which should always be used as a source of
symmetry information in preference to the above space-group names.
They are only intended as comments.
;
_shelxl_version_number 2.013

loop_
_space_group_symop_operation_xyz
'x, y, z'
'-x, y+1/2, -z+1/2'
'-x, -y, -z'
'x, -y-1/2, z-1/2'

loop_
_atom_site_type_symbol
_atom_site_label
_atom_site_fract_x
_atom_site_fract_y
_atom_site_fract_z
_atom_site_U_iso_or_equiv
_atom_site_adp_type
_atom_site_calc_flag
_atom_site_occupancy
O O1 0.32038(14) 0.28041(15) 0.2248(3) 0.0618(6) Uani d 1
N N1 0.52051(15) 0.08089(17) 0.2297(3) 0.0456(6) Uani d 1
N N2 0.61838(17) 0.29856(19) 0.2153(3) 0.0530(6) Uani d 1
N N3 0.32823(16) 0.0787(2) 0.2548(3) 0.0495(6) Uani d 1
H H3N 0.367(2) 0.022(2) 0.251(4) 0.057(9) Uiso d 1
N N4 0.04496(18) -0.1046(2) -0.2659(4) 0.0677(7) Uani d 1
C C1 0.47371(18) 0.1855(2) 0.2255(3) 0.0389(6) Uani d 1
C C2 0.5226(2) 0.2927(2) 0.2174(4) 0.0477(7) Uani d 1
H H2 0.4870 0.3635 0.2132 0.057 Uiso calc 1
C C3 0.6641(2) 0.1935(2) 0.2189(4) 0.0531(7) Uani d 1
H H3 0.7309 0.1925 0.2166 0.064 Uiso calc 1
C C4 0.61612(19) 0.0861(2) 0.2258(4) 0.0510(7) Uani d 1
H H4 0.6515 0.0153 0.2279 0.061 Uiso calc 1
C C5 0.36661(19) 0.1863(2) 0.2342(4) 0.0442(6) Uani d 1
C C6 0.22661(19) 0.0590(2) 0.2660(4) 0.0548(7) Uani d 1
H H6A 0.1972 0.1350 0.2877 0.066 Uiso calc 1
H H6B 0.2267 0.0080 0.3795 0.066 Uiso calc 1
C C7 0.16399(17) 0.0020(2) 0.0798(4) 0.0431(6) Uani d 1
C C8 0.1571(2) 0.0498(2) -0.1071(4) 0.0534(7) Uani d 1
H H8 0.1922 0.1187 -0.1216 0.064 Uiso calc 1
C C9 0.0979(2) -0.0052(3) -0.2711(5) 0.0652(8) Uani d 1
H H9 0.0943 0.0291 -0.3953 0.078 Uiso calc 1
C C10 0.0528(2) -0.1497(2) -0.0853(5) 0.0627(8) Uani d 1
H H10 0.0171 -0.2188 -0.0752 0.075 Uiso calc 1
C C11 0.11055(19) -0.1010(2) 0.0887(4) 0.0517(7) Uani d 1
H H11 0.1134 -0.1374 0.2110 0.062 Uiso calc 1

loop_
_atom_site_aniso_label
_atom_site_aniso_U_11
_atom_site_aniso_U_22
_atom_site_aniso_U_33
_atom_site_aniso_U_12
_atom_site_aniso_U_13
_atom_site_aniso_U_23
O1 0.0615(13) 0.0417(11) 0.0868(15) 0.0116(10) 0.0272(11) -0.0013(10)
N1 0.0459(13) 0.0334(12) 0.0586(14) 0.0012(10) 0.0149(10) -0.0024(10)
N2 0.0553(15) 0.0427(14) 0.0610(15) -0.0100(11) 0.0144(11) -0.0006(11)
N3 0.0421(14) 0.0421(14) 0.0663(16) -0.0008(11) 0.0170(11) -0.0043(11)
N4 0.0590(16) 0.0684(18) 0.0749(19) 0.0011(13) 0.0148(14) -0.0111(15)
C1 0.0441(14) 0.0323(13) 0.0399(14) -0.0006(11) 0.0101(11) -0.0028(11)
C2 0.0560(18) 0.0325(15) 0.0531(17) 0.0008(12) 0.0109(13) -0.0023(12)
C3 0.0488(17) 0.0505(16) 0.0607(17) -0.0050(14) 0.0149(13) 0.0007(14)
C4 0.0496(16) 0.0406(15) 0.0646(18) 0.0044(13) 0.0174(13) -0.0019(13)
C5 0.0501(16) 0.0376(14) 0.0447(15) 0.0009(13) 0.0117(12) -0.0045(12)
C6 0.0471(16) 0.0585(18) 0.0625(19) -0.0012(13) 0.0206(14) -0.0040(14)
C7 0.0321(13) 0.0416(14) 0.0582(18) 0.0048(11) 0.0162(12) 0.0016(12)
C8 0.0442(15) 0.0551(17) 0.0646(19) -0.0022(13) 0.0204(14) 0.0059(15)
C9 0.0589(19) 0.084(2) 0.056(2) 0.0091(17) 0.0214(16) 0.0066(17)
C10 0.0530(18) 0.0444(16) 0.092(3) -0.0008(14) 0.0204(17) -0.0063(17)
C11 0.0457(15) 0.0439(15) 0.0674(19) 0.0043(13) 0.0179(13) 0.0087(14)

loop_
_atom_type_symbol
_atom_type_description
_atom_type_scat_dispersion_real
_atom_type_scat_dispersion_imag
_atom_type_scat_source
C C 0.0033 0.0016 'International Tables Vol C Tables 4.2.6.8 and 6.1.1.4'
H H 0.0000 0.0000 'International Tables Vol C Tables 4.2.6.8 and 6.1.1.4'
N N 0.0061 0.0033 'International Tables Vol C Tables 4.2.6.8 and 6.1.1.4'
O O 0.0106 0.0060 'International Tables Vol C Tables 4.2.6.8 and 6.1.1.4'

loop_
_geom_angle_atom_site_label_1
_geom_angle_atom_site_label_2
_geom_angle_atom_site_label_3
_geom_angle
C4 N1 C1 116.2(2)
C3 N2 C2 115.2(2)
C5 N3 C6 124.1(2)
C5 N3 H3N 113.8(19)
C6 N3 H3N 121.9(19)
C10 N4 C9 115.1(3)
N1 C1 C2 121.3(2)
N1 C1 C5 119.0(2)
C2 C1 C5 119.6(2)
N2 C2 C1 122.8(2)
N2 C2 H2 118.6
C1 C2 H2 118.6
N2 C3 C4 122.5(3)
N2 C3 H3 118.7
C4 C3 H3 118.7
N1 C4 C3 121.9(2)
N1 C4 H4 119.0
C3 C4 H4 119.0
O1 C5 N3 124.2(2)
O1 C5 C1 120.9(2)
N3 C5 C1 114.9(2)
N3 C6 C7 112.4(2)
N3 C6 H6A 109.1
C7 C6 H6A 109.1
N3 C6 H6B 109.1
C7 C6 H6B 109.1
H6A C6 H6B 107.9
C11 C7 C8 116.9(3)
C11 C7 C6 121.2(2)
C8 C7 C6 121.9(2)
C9 C8 C7 119.3(3)
C9 C8 H8 120.3
C7 C8 H8 120.3
N4 C9 C8 124.8(3)
N4 C9 H9 117.6
C8 C9 H9 117.6
N4 C10 C11 124.4(3)
N4 C10 H10 117.8
C11 C10 H10 117.8
C7 C11 C10 119.5(3)
C7 C11 H11 120.3
C10 C11 H11 120.3

loop_
_geom_bond_atom_site_label_1
_geom_bond_atom_site_label_2
_geom_bond_distance
O1 C5 1.225(3)
N1 C4 1.333(3)
N1 C1 1.334(3)
N2 C3 1.332(3)
N2 C2 1.333(3)
N3 C5 1.338(3)
N3 C6 1.446(3)
N3 H3N 0.83(3)
N4 C10 1.325(4)
N4 C9 1.337(4)
C1 C2 1.385(3)
C1 C5 1.500(3)
C2 H2 0.9300
C3 C4 1.379(3)
C3 H3 0.9300
C4 H4 0.9300
C6 C7 1.504(3)
C6 H6A 0.9700
C6 H6B 0.9700
C7 C11 1.379(3)
C7 C8 1.379(4)
C8 C9 1.369(4)
C8 H8 0.9300
C9 H9 0.9300
C10 C11 1.381(4)
C10 H10 0.9300
C11 H11 0.9300

loop_
_geom_hbond_atom_site_label_D
_geom_hbond_atom_site_label_H
_geom_hbond_atom_site_label_A
_geom_hbond_site_symmetry_A
_geom_hbond_distance_DH
_geom_hbond_distance_HA
_geom_hbond_distance_DA
_geom_hbond_angle_DHA
N3 H3N N1 . 0.83(3) 2.27(3) 2.713(3) 114(2)
N3 H3N N2 2_645 0.83(3) 2.52(3) 3.214(3) 142(2)
C2 H2 N1 2_655 0.93 2.47 3.315(3) 151
C8 H8 O1 4_565 0.93 2.55 3.373(3) 148

loop_
_geom_torsion_atom_site_label_1
_geom_torsion_atom_site_label_2
_geom_torsion_atom_site_label_3
_geom_torsion_atom_site_label_4
_geom_torsion
C4 N1 C1 C2 0.1(3)
C4 N1 C1 C5 -178.6(2)
C3 N2 C2 C1 0.9(4)
N1 C1 C2 N2 -0.7(4)
C5 C1 C2 N2 178.0(2)
C2 N2 C3 C4 -0.5(4)
C1 N1 C4 C3 0.3(4)
N2 C3 C4 N1 -0.1(4)
C6 N3 C5 O1 0.9(4)
C6 N3 C5 C1 -179.9(2)
N1 C1 C5 O1 -177.8(2)
C2 C1 C5 O1 3.4(4)
N1 C1 C5 N3 2.9(3)
C2 C1 C5 N3 -175.8(2)
C5 N3 C6 C7 108.0(3)
N3 C6 C7 C11 126.7(3)
N3 C6 C7 C8 -53.3(3)
C11 C7 C8 C9 0.8(4)
C6 C7 C8 C9 -179.2(2)
C10 N4 C9 C8 0.0(4)
C7 C8 C9 N4 -0.3(4)
C9 N4 C10 C11 -0.1(4)
C8 C7 C11 C10 -0.9(4)
C6 C7 C11 C10 179.1(2)
N4 C10 C11 C7 0.6(4)
